data_1555094
loop_
_publ_author_name
'Bolshchikov, Boris'
'Volkov, Sergey'
'Sokolova, Daria'
'Gorbunov, Alexander'
'Serebryannikova, Alina'
'Gloriozov, Igor'
'Cheshkov, Dmitry'
'Bezzubov, Stanislav'
'Chung, Wen-Sheng'
'Kovalev, Vladimir'
'Vatsouro, Ivan'

_publ_section_title
;
 Constructing bridged multifunctional calixarenes by intramolecular indole
 coupling
;
_journal_issue 19
_journal_name_full 'Organic Chemistry Frontiers'
_journal_page_first 3327
_journal_paper_doi 10.1039/C9QO00859D
_journal_volume 6
_journal_year 2019
_chemical_formula_moiety 'C76 H68 N8 O8'
_chemical_formula_sum 'C76 H68 N8 O8'
_chemical_formula_weight 1222.19
_chemical_melting_point_gt 573
_space_group_crystal_system monoclinic
_space_group_IT_number 15
_space_group_name_Hall '-C 2yc'
_space_group_name_H-M_alt 'C 1 2/c 1'
_atom_sites_solution_hydrogens mixed
_audit_creation_date 2018-04-13
_audit_creation_method
;
Olex2 1.2
(compiled 2016.09.09 svn.r3337 for OlexSys, GUI svn.r5227)
;
_audit_update_record
;
2018-09-06 deposited with the CCDC.	2019-08-13 downloaded from the CCDC.
;
_cell_angle_alpha 90
_cell_angle_beta 121.5570(10)
_cell_angle_gamma 90
_cell_formula_units_Z 8
_cell_length_a 30.104(3)
_cell_length_b 23.487(2)
_cell_length_c 26.090(4)
_cell_measurement_reflns_used 9914
_cell_measurement_temperature 150(2)
_cell_measurement_theta_max 25.476
_cell_measurement_theta_min 2.201
_cell_volume 15719(3)
_computing_cell_refinement 'SAINT v7.60A (Bruker, 2009)'
_computing_data_reduction 'SAINT v7.60A (Bruker, 2009)'
_computing_molecular_graphics 'Olex2 (Dolomanov et al., 2009)'
_computing_publication_material 'Olex2 (Dolomanov et al., 2009)'
_computing_structure_refinement 'ShelXL (Sheldrick, 2015)'
_diffrn_ambient_temperature 150.15
_diffrn_measured_fraction_theta_full 0.999
_diffrn_measured_fraction_theta_max 0.999
_diffrn_measurement_device_type 'Bruker SMART APEX II'
_diffrn_measurement_method \w
_diffrn_radiation_type MoK\a
_diffrn_radiation_wavelength 0.71073
_diffrn_reflns_av_R_equivalents 0.0794
_diffrn_reflns_av_unetI/netI 0.0790
_diffrn_reflns_Laue_measured_fraction_full 0.999
_diffrn_reflns_Laue_measured_fraction_max 0.999
_diffrn_reflns_limit_h_max 37
_diffrn_reflns_limit_h_min -37
_diffrn_reflns_limit_k_max 29
_diffrn_reflns_limit_k_min -29
_diffrn_reflns_limit_l_max 32
_diffrn_reflns_limit_l_min -32
_diffrn_reflns_number 63317
_diffrn_reflns_point_group_measured_fraction_full 0.999
_diffrn_reflns_point_group_measured_fraction_max 0.999
_diffrn_reflns_theta_full 25.242
_diffrn_reflns_theta_max 25.999
_diffrn_reflns_theta_min 1.175
_diffrn_source 'fine-focus sealed tube'
_exptl_absorpt_coefficient_mu 0.068
_exptl_absorpt_correction_T_max 0.8620
_exptl_absorpt_correction_T_min 0.7160
_exptl_absorpt_correction_type multi-scan
_exptl_absorpt_process_details
;
SADABS-2008/1 (Bruker,2008) was used for absorption correction.
wR2(int) was 0.0743 before and 0.0537 after correction.
The Ratio of minimum to maximum transmission is 0.8306.
The \l/2 correction factor is 0.0015.
;
_exptl_crystal_colour colorless
_exptl_crystal_density_diffrn 1.033
_exptl_crystal_description nugget
_exptl_crystal_F_000 5155
_exptl_crystal_recrystallization_method 'Re-crystallisation from solvent: DMSO, ethanol'
_exptl_crystal_size_max 0.3
_exptl_crystal_size_mid 0.25
_exptl_crystal_size_min 0.15
_refine_diff_density_max 0.834
_refine_diff_density_min -0.598
_refine_diff_density_rms 0.088
_refine_ls_extinction_method none
_refine_ls_goodness_of_fit_ref 1.034
_refine_ls_hydrogen_treatment constr
_refine_ls_matrix_type full
_refine_ls_number_parameters 762
_refine_ls_number_reflns 15461
_refine_ls_number_restraints 20
_refine_ls_restrained_S_all 1.034
_refine_ls_R_factor_all 0.2181
_refine_ls_R_factor_gt 0.1640
_refine_ls_shift/su_max 0.000
_refine_ls_shift/su_mean 0.000
_refine_ls_structure_factor_coef Fsqd
_refine_ls_weighting_details 'w=1/[\s^2^(Fo^2^)+(0.0857P)^2^+249.6758P] where P=(Fo^2^+2Fc^2^)/3'
_refine_ls_weighting_scheme calc
_refine_ls_wR_factor_gt 0.3643
_refine_ls_wR_factor_ref 0.3949
_reflns_Friedel_coverage 0.000
_reflns_number_gt 9096
_reflns_number_total 15461
_reflns_threshold_expression 'I > 2\s(I)'
_cod_data_source_file c9qo00859d2.cif
_cod_data_source_block z_CCDC2
_cod_depositor_comments
;
The following automatic conversions were performed:

data name '_chemical_melting_point' was changed to
'_chemical_melting_point_gt' since the value was specified as 'more
than' ('>') a certain temperature.

Automatic conversion script
Id: cif_fix_values 6909 2019-04-08 15:41:33Z antanas 
;
_cod_original_cell_volume 15720(3)
_cod_database_code 1555094
_shelx_space_group_comment
;
The symmetry employed for this shelxl refinement is uniquely defined
by the following loop, which should always be used as a source of
symmetry information in preference to the above space-group names.
They are only intended as comments.
;
_shelx_estimated_absorpt_t_max 0.990
_shelx_estimated_absorpt_t_min 0.980
_olex2_refinement_description
;
1. Fixed Uiso
 At 1.2 times of:
  All C(H) groups, All C(H,H) groups, All C(H,H,H,H) groups, All N(H) groups
2. Restrained distances
 N8AB-C1R
 1.35 with sigma of 0.02
 C2N-C2M
 1.38 with sigma of 0.02
 C2E-N4AA
 1.36 with sigma of 0.02
 C1Z-C24
 1.38 with sigma of 0.02
 C24-C1Z
 1.38 with sigma of 0.02
3. Restrained planarity
 C1X, C1Y, C1Z, C24, C25, C29
 with sigma of 0.1
 C1C, C1J, C1I, C1H, C1G, C1F, C1E, C1D, N6BB
 with sigma of 0.1
 C32, C39, N6BA, C38, C37, C36, C35, C34, C33
 with sigma of 0.1
4. Uiso/Uaniso restraints and constraints
Uanis(N6BB) = Uanis(N6BA)
Uanis(C34) = Uanis(C1H)
Uanis(C1G) = Uanis(C35)
Uanis(N0AA) = Uanis(N1A)
Uanis(N8AB) = Uanis(N8AA)
Uanis(O8AA) = Uanis(O8AB)
Uanis(C2E) = Uanis(C1T)
Uanis(C2I) = Uanis(C2O) = Uanis(C2N) = Uanis(C2M) = Uanis(C2L) = Uanis(C2K)
Uanis(C2Q) = Uanis(C2P) = Uanis(C2U) = Uanis(C2T) = Uanis(C2S) = Uanis(C2R) =
Uanis(C3A) = Uanis(C29A) = Uanis(N1A)
Uanis(C32) = Uanis(C39) = Uanis(N6BA) = Uanis(C38) = Uanis(C37) = Uanis(C36) =
Uanis(C35) = Uanis(C34) = Uanis(C33)
Uiso(C31) = Uiso(N5BA) = Uiso(C2Z) = Uiso(C2Y) = Uiso(C2X) = Uiso(C2W) =
Uiso(C2V) = Uiso(C30)
Uanis(C1J) = Uanis(C1C) = Uanis(N6BB) = Uanis(C1D) = Uanis(C1E) = Uanis(C1F) =
Uanis(C1G) = Uanis(C1H) = Uanis(C1I)
Uanis(C1A) = Uanis(N5BB) = Uanis(C5) = Uanis(C4) = Uanis(C2) = Uanis(C1) =
Uanis(C3) = Uanis(C6)
Uanis(C1L) = Uanis(C1AA) = Uanis(N0AA) = Uanis(C0AA) = Uanis(C1Q) = Uanis(C1P)
= Uanis(C1O) = Uanis(C1N) = Uanis(C1M)
Uanis(C1W) = Uanis(C1X) = Uanis(C1Y) = Uanis(C1Z) = Uanis(C24) = Uanis(C25) =
Uanis(C29) = Uanis(N8AB) = Uanis(C1R)
Uanis(C1U) = Uanis(C2F)
Uanis(N4AA) = Uanis(N4AB)
Uanis(C2C) = Uanis(C0)
Uanis(C1T) = Uanis(O8AB)
Uanis(C2E) = Uanis(O8AA)
Uanis(C2H) = Uanis(C1W)
Uanis(C1U) = Uanis(C1V)
Uanis(C1S) = Uanis(C1T) = Uanis(C2D) = Uanis(C2E) = Uanis(O8AB) = Uanis(O8AA) =
Uanis(N4AB) = Uanis(N4AA)
Uanis(C51B) = Uanis(C51A)
Uanis(N4AA) = Uanis(C2F)
Uanis(C3B) = Uanis(C4B) = Uanis(C2B)
5. Others
 Sof(N8AB)=Sof(H8AB)=Sof(N8AA)=Sof(H8AA)=FVAR(1)
 Fixed Sof: O6B(0.5) N5BB(0.5) H5BB(0.5) N6BB(0.5) H6BB(0.5) C3(0.5) C1(0.5)
 H1(0.5) C2(0.5) H2(0.5) C4(0.5) H4(0.5) C5(0.5) H5(0.5) C6(0.5) C1A(0.5)
 C1C(0.5) C1D(0.5) C1E(0.5) H1E(0.5) C1F(0.5) H1F(0.5) C1G(0.5) H1G(0.5)
 C1H(0.5) H1H(0.5) C1I(0.5) C1J(0.5) C1K(0.5) H1KA(0.5) H1KB(0.5) C51B(0.5)
 H52C(0.5) H52D(0.5) H52A(0.5) H52B(0.5) H56C(0.5) H56D(0.5) H56A(0.5)
 H56B(0.5) C1L(0.5) C1M(0.5) C1N(0.5) H1N(0.5) C1O(0.5) H1O(0.5) C1P(0.5)
 H1P(0.5) C1Q(0.5) H1Q(0.5) C1R(0.5) C1S(0.5) H1SA(0.5) H1SB(0.5) C1T(0.5)
 O8AB(0.5) N4AB(0.5) H4AB(0.5) C1U(0.5) H1UA(0.5) H1UB(0.5) C1V(0.5) H1VA(0.5)
 H1VB(0.5) C1W(0.5) C1X(0.5) C1Y(0.5) H1Y(0.5) C1Z(0.5) H1Z(0.5) C24(0.5)
 H24(0.5) C25(0.5) H25(0.5) C29(0.5) N2AB(0.5) H2AB(0.5) N0AA(0.5) H0AA(0.5)
 C0AA(0.5) C1AA(0.5) C0(0.5) H0A(0.5) H0B(0.5) C2A(0.5) H2AA(0.5) H2AC(0.5)
 C2C(0.5) H2CA(0.5) H2CB(0.5) C2D(0.5) H2DA(0.5) H2DB(0.5) C2E(0.5) N4AA(0.5)
 H4AA(0.5) O8AA(0.5) C2F(0.5) H2FA(0.5) H2FB(0.5) C2G(0.5) H2GA(0.5) H2GB(0.5)
 C2H(0.5) C2I(0.5) C2J(0.5) C2K(0.5) C2L(0.5) H2L(0.5) C2M(0.5) H2M(0.5)
 C2N(0.5) H2N(0.5) C2O(0.5) H2O(0.5) C2P(0.5) H2P(0.5) C2Q(0.5) H2Q(0.5)
 C2R(0.5) H2R(0.5) C2S(0.5) H2S(0.5) C2T(0.5) C2U(0.5) N1A(0.5) H1A(0.5)
 C2V(0.5) H2V(0.5) C2W(0.5) H2W(0.5) C2X(0.5) H2X(0.5) C2Y(0.5) H2Y(0.5)
 C2Z(0.5) C30(0.5) C31(0.5) N5BA(0.5) H5BA(0.5) C32(0.5) C33(0.5) C34(0.5)
 H34(0.5) C35(0.5) H35(0.5) C36(0.5) H36(0.5) C37(0.5) H37(0.5) C38(0.5)
 N6BA(0.5) H6BD(0.5) C39(0.5) N2AA(0.5) H2AD(0.5) C51A(0.5) O6A(0.5) C3A(0.5)
 C29A(0.5)
6.a Riding coordinates:
 N2AB(H2AB)
6.b Secondary CH2 refined with riding coordinates:
 C6B(H6BA,H6BC), C12(H12A,H12B), C18(H18A,H18B), C24B(H24A,H24B), C29B(H29A,
 H29B), C31B(H31A,H31B), C32B(H32A,H32B), C1K(H1KA,H1KB), C52(H52C,H52D),
 C52(H52A,H52B), C53(H53A,H53B), C55B(H55A,H55B), C56B(H56C,H56D), C56B(H56A,
 H56B), C1S(H1SA,H1SB), C1U(H1UA,H1UB), C1V(H1VA,H1VB), C0(H0A,H0B), C2A(H2AA,
 H2AC), C2C(H2CA,H2CB), C2D(H2DA,H2DB), C2F(H2FA,H2FB), C2G(H2GA,H2GB)
6.c Aromatic/amide H refined with riding coordinates:
 N1B(H1B), N3(H3), N5BB(H5BB), N6BB(H6BB), C2B(H2B), C3B(H3B), C4B(H4B),
 C8(H8), C9(H9), C10(H10), C14(H14), C15(H15), C16(H16), C20(H20), C21(H21),
 C22(H22), C1(H1), C2(H2), C4(H4), C5(H5), C1E(H1E), C1F(H1F), C1G(H1G),
 C1H(H1H), C1N(H1N), C1O(H1O), C1P(H1P), C1Q(H1Q), N4AB(H4AB), C1Y(H1Y),
 C1Z(H1Z), C24(H24), C25(H25), N8AB(H8AB), N0AA(H0AA), N4AA(H4AA), N8AA(H8AA),
 C2L(H2L), C2M(H2M), C2N(H2N), C2O(H2O), C2P(H2P), C2Q(H2Q), C2R(H2R), C2S(H2S),
  N1A(H1A), C2V(H2V), C2W(H2W), C2X(H2X), C2Y(H2Y), N5BA(H5BA), C34(H34),
 C35(H35), C36(H36), C37(H37), N6BA(H6BD), N2AA(H2AD)
;
_shelx_shelxl_version_number 2014/7
_olex2_submission_special_instructions 'No special instructions were received'

loop_
_space_group_symop_operation_xyz
'x, y, z'
'-x, y, -z+1/2'
'x+1/2, y+1/2, z'
'-x+1/2, y+1/2, -z+1/2'
'-x, -y, -z'
'x, -y, z-1/2'
'-x+1/2, -y+1/2, -z'
'x+1/2, -y+1/2, z-1/2'

loop_
_atom_site_label
_atom_site_type_symbol
_atom_site_fract_x
_atom_site_fract_y
_atom_site_fract_z
_atom_site_U_iso_or_equiv
_atom_site_adp_type
_atom_site_occupancy
_atom_site_site_symmetry_order
_atom_site_calc_flag
_atom_site_refinement_flags_posn
_atom_site_refinement_flags_occupancy
_atom_site_disorder_assembly
_atom_site_disorder_group
O1B O 0.13511(19) 0.3037(2) 0.7474(2) 0.0545(14) Uani 1 1 d . . . .
O2 O 0.02862(18) 0.15818(19) 0.62566(19) 0.0422(11) Uani 1 1 d . . . .
O3 O 0.00322(18) 0.3091(2) 0.51182(18) 0.0458(12) Uani 1 1 d . . . .
O4 O 0.17131(19) 0.2553(2) 0.5999(3) 0.0623(16) Uani 1 1 d . . . .
O5B O 0.1489(3) 0.3797(3) 0.8731(2) 0.086(2) Uani 1 1 d . . . .
O6B O -0.0877(13) 0.4183(11) 0.4510(12) 0.051(5) Uani 0.5 1 d . P A 2
O7 O 0.0088(2) 0.0087(2) 0.6191(3) 0.0651(16) Uani 1 1 d . . . .
N1B N 0.0988(3) 0.3950(3) 0.7721(3) 0.064(2) Uani 1 1 d . . . .
H1B H 0.0908 0.3835 0.7362 0.076 Uiso 1 1 calc R . . .
N3 N 0.0678(2) 0.0659(3) 0.6163(3) 0.0514(16) Uani 1 1 d . . . .
H3 H 0.0774 0.1014 0.6165 0.062 Uiso 1 1 calc R . . .
N5BB N 0.1219(6) 0.5525(5) 0.6868(6) 0.0407(15) Uani 0.5 1 d . P A 2
H5BB H 0.1117 0.5706 0.6529 0.049 Uiso 0.5 1 calc R P A 2
N6BB N 0.0194(6) 0.6113(9) 0.6874(9) 0.0533(10) Uani 0.5 1 d . P A 2
H6BB H 0.0383 0.6350 0.7172 0.064 Uiso 0.5 1 calc R P A 2
C1B C 0.1909(3) 0.2488(3) 0.7271(4) 0.063(2) Uani 1 1 d . . . .
C2B C 0.2090(3) 0.1948(4) 0.7232(4) 0.0759(17) Uani 1 1 d . . . .
H2B H 0.2364 0.1916 0.7154 0.091 Uiso 1 1 calc R . . .
C3B C 0.1870(3) 0.1460(4) 0.7307(4) 0.0759(17) Uani 1 1 d . . . .
H3B H 0.2020 0.1100 0.7323 0.091 Uiso 1 1 calc R . . .
C4B C 0.1453(3) 0.1489(4) 0.7356(4) 0.0759(17) Uani 1 1 d . . . .
H4B H 0.1286 0.1147 0.7361 0.091 Uiso 1 1 calc R . . .
C5B C 0.1255(3) 0.2017(3) 0.7401(3) 0.057(2) Uani 1 1 d . . . .
C6B C 0.0763(4) 0.2072(4) 0.7431(3) 0.067(3) Uani 1 1 d . . . .
H6BA H 0.0659 0.1689 0.7489 0.081 Uiso 1 1 calc R . . .
H6BC H 0.0845 0.2305 0.7786 0.081 Uiso 1 1 calc R . . .
C7 C 0.0315(3) 0.2336(3) 0.6885(3) 0.053(2) Uani 1 1 d . . . .
C8 C 0.0103(4) 0.2859(4) 0.6929(4) 0.072(3) Uani 1 1 d . . . .
H8 H 0.0244 0.3032 0.7312 0.087 Uiso 1 1 calc R . . .
C9 C -0.0312(4) 0.3128(4) 0.6422(5) 0.071(3) Uani 1 1 d . . . .
H9 H -0.0450 0.3482 0.6452 0.085 Uiso 1 1 calc R . . .
C10 C -0.0502(3) 0.2861(4) 0.5898(4) 0.066(3) Uani 1 1 d . . . .
H10 H -0.0793 0.3028 0.5555 0.079 Uiso 1 1 calc R . . .
C11 C -0.0308(3) 0.2362(3) 0.5815(3) 0.0449(17) Uani 1 1 d . . . .
C12 C -0.0505(3) 0.2125(3) 0.5193(3) 0.0479(18) Uani 1 1 d . . . .
H12A H -0.0648 0.1739 0.5166 0.058 Uiso 1 1 calc R . . .
H12B H -0.0792 0.2369 0.4893 0.058 Uiso 1 1 calc R . . .
C13 C -0.0088(3) 0.2090(3) 0.5038(3) 0.0448(17) Uani 1 1 d . . . .
C14 C 0.0047(3) 0.1556(3) 0.4918(3) 0.0490(18) Uani 1 1 d . . . .
H14 H -0.0136 0.1225 0.4914 0.059 Uiso 1 1 calc R . . .
C15 C 0.0444(3) 0.1510(3) 0.4806(4) 0.057(2) Uani 1 1 d . . . .
H15 H 0.0540 0.1146 0.4735 0.069 Uiso 1 1 calc R . . .
C16 C 0.0707(3) 0.1999(3) 0.4799(3) 0.057(2) Uani 1 1 d . . . .
H16 H 0.0981 0.1960 0.4721 0.068 Uiso 1 1 calc R . . .
C17 C 0.0584(3) 0.2526(3) 0.4899(3) 0.0467(18) Uani 1 1 d . . . .
C18 C 0.0878(4) 0.3040(3) 0.4929(4) 0.060(2) Uani 1 1 d . . . .
H18A H 0.0633 0.3308 0.4614 0.072 Uiso 1 1 calc R . . .
H18B H 0.1140 0.2929 0.4827 0.072 Uiso 1 1 calc R . . .
C19 C 0.1159(3) 0.3358(3) 0.5524(3) 0.0467(17) Uani 1 1 d . . . .
C20 C 0.1006(3) 0.3892(3) 0.5580(3) 0.0523(19) Uani 1 1 d . . . .
H20 H 0.0743 0.4080 0.5229 0.063 Uiso 1 1 calc R . . .
C21 C 0.1217(3) 0.4165(3) 0.6122(3) 0.0488(18) Uani 1 1 d . . . .
H21 H 0.1114 0.4542 0.6144 0.059 Uiso 1 1 calc R . . .
C22 C 0.1586(3) 0.3879(3) 0.6643(4) 0.055(2) Uani 1 1 d . . . .
H22 H 0.1722 0.4060 0.7021 0.066 Uiso 1 1 calc R . . .
C23 C 0.1760(3) 0.3330(3) 0.6622(4) 0.0498(19) Uani 1 1 d . . . .
C24B C 0.2138(3) 0.3020(3) 0.7173(4) 0.062(2) Uani 1 1 d . . . .
H24A H 0.2259 0.3276 0.7524 0.075 Uiso 1 1 calc R . . .
H24B H 0.2444 0.2915 0.7148 0.075 Uiso 1 1 calc R . . .
C25B C 0.1510(3) 0.2504(3) 0.7375(3) 0.051(2) Uani 1 1 d . . . .
C26 C 0.0085(3) 0.2101(3) 0.6324(3) 0.0384(15) Uani 1 1 d . . . .
C27 C 0.0174(3) 0.2565(3) 0.5015(3) 0.0385(16) Uani 1 1 d . . . .
C28 C 0.1542(3) 0.3097(3) 0.6043(4) 0.0500(19) Uani 1 1 d . . . .
C29B C 0.1622(3) 0.3190(3) 0.8100(3) 0.066(3) Uani 1 1 d . . . .
H29A H 0.1985 0.3296 0.8232 0.079 Uiso 1 1 calc R . . .
H29B H 0.1636 0.2854 0.8338 0.079 Uiso 1 1 calc R . . .
C30B C 0.1374(4) 0.3666(3) 0.8223(4) 0.071(3) Uani 1 1 d . . . .
C31B C 0.0714(4) 0.4429(4) 0.7772(5) 0.088(3) Uani 1 1 d . . . .
H31A H 0.0603 0.4331 0.8058 0.105 Uiso 1 1 calc R . . .
H31B H 0.0395 0.4500 0.7375 0.105 Uiso 1 1 calc R . . .
C32B C 0.1038(5) 0.4979(4) 0.7986(5) 0.090(3) Uani 1 1 d . . . .
H32A H 0.0823 0.5290 0.8002 0.108 Uiso 1 1 calc R . . .
H32B H 0.1341 0.4921 0.8398 0.108 Uiso 1 1 calc R . . .
C33B C 0.1228(4) 0.5153(3) 0.7582(4) 0.064(2) Uani 1 1 d . . . .
C3 C 0.1665(7) 0.5056(6) 0.7711(7) 0.0407(15) Uani 0.5 1 d . P A 2
C1 C 0.2104(6) 0.4759(6) 0.8161(7) 0.0407(15) Uani 0.5 1 d . P A 2
H1 H 0.2103 0.4589 0.8491 0.049 Uiso 0.5 1 calc R P A 2
C2 C 0.2548(7) 0.4722(6) 0.8103(7) 0.0407(15) Uani 0.5 1 d . P A 2
H2 H 0.2851 0.4537 0.8413 0.049 Uiso 0.5 1 calc R P A 2
C4 C 0.2562(6) 0.4942(6) 0.7620(7) 0.0407(15) Uani 0.5 1 d . P A 2
H4 H 0.2853 0.4872 0.7580 0.049 Uiso 0.5 1 calc R P A 2
C5 C 0.2148(7) 0.5265(6) 0.7196(7) 0.0407(15) Uani 0.5 1 d . P A 2
H5 H 0.2166 0.5461 0.6890 0.049 Uiso 0.5 1 calc R P A 2
C6 C 0.1702(7) 0.5294(7) 0.7230(8) 0.0407(15) Uani 0.5 1 d . P A 2
C1A C 0.0920(7) 0.5435(7) 0.7111(7) 0.0407(15) Uani 0.5 1 d . P A 2
C1C C 0.0393(10) 0.5619(9) 0.6652(8) 0.0533(10) Uani 0.5 1 d . P A 2
C1D C -0.0319(8) 0.6102(10) 0.6522(9) 0.0533(10) Uani 0.5 1 d . P A 2
C1E C -0.0680(7) 0.6497(8) 0.6528(8) 0.0533(10) Uani 0.5 1 d . P A 2
H1E H -0.0567 0.6812 0.6796 0.064 Uiso 0.5 1 calc R P A 2
C1F C -0.1227(7) 0.6385(9) 0.6102(8) 0.0533(10) Uani 0.5 1 d . P A 2
H1F H -0.1485 0.6606 0.6117 0.064 Uiso 0.5 1 calc R P A 2
C1G C -0.1371(8) 0.5981(7) 0.5695(7) 0.0533(10) Uani 0.5 1 d . P A 2
H1G H -0.1732 0.5915 0.5426 0.064 Uiso 0.5 1 calc R P A 2
C1H C -0.1028(7) 0.5660(7) 0.5644(7) 0.0533(10) Uani 0.5 1 d . P A 2
H1H H -0.1153 0.5407 0.5313 0.064 Uiso 0.5 1 calc R P A 2
C1I C -0.0479(8) 0.5687(7) 0.6075(7) 0.0533(10) Uani 0.5 1 d . P A 2
C1J C -0.0017(7) 0.5382(7) 0.6168(7) 0.0533(10) Uani 0.5 1 d . P A 2
C1K C -0.0156(6) 0.4749(6) 0.5521(6) 0.037(3) Uiso 0.5 1 d . P A 1
H1KA H -0.0500 0.4927 0.5249 0.045 Uiso 0.5 1 calc R P A 1
H1KB H 0.0114 0.4985 0.5516 0.045 Uiso 0.5 1 calc R P A 1
C51B C -0.054(2) 0.390(2) 0.485(2) 0.041(6) Uani 0.5 1 d . P A 2
C52 C -0.0378(3) 0.3376(3) 0.4599(3) 0.058(2) Uani 1 1 d . . . .
H52C H -0.0679 0.3118 0.4366 0.069 Uiso 0.5 1 calc R P A 2
H52D H -0.0254 0.3508 0.4334 0.069 Uiso 0.5 1 calc R P A 2
H52A H -0.0706 0.3158 0.4439 0.069 Uiso 0.5 1 calc R P A 1
H52B H -0.0291 0.3391 0.4282 0.069 Uiso 0.5 1 calc R P A 1
C53 C -0.0004(3) 0.1087(3) 0.6242(3) 0.0511(19) Uani 1 1 d . . . .
H53A H -0.0366 0.1109 0.5894 0.061 Uiso 1 1 calc R . . .
H53B H -0.0016 0.1069 0.6614 0.061 Uiso 1 1 calc R . . .
C54 C 0.0262(3) 0.0561(3) 0.6193(3) 0.053(2) Uani 1 1 d . . . .
C55B C 0.0989(3) 0.0195(3) 0.6125(4) 0.063(2) Uani 1 1 d . . . .
H55A H 0.1017 -0.0120 0.6392 0.076 Uiso 1 1 calc R . . .
H55B H 0.1346 0.0335 0.6268 0.076 Uiso 1 1 calc R . . .
C56B C 0.0751(3) -0.0027(3) 0.5492(3) 0.0455(18) Uani 1 1 d . . . .
H56C H 0.0623 0.0300 0.5212 0.055 Uiso 0.5 1 calc R P B 2
H56D H 0.0445 -0.0264 0.5396 0.055 Uiso 0.5 1 calc R P B 2
H56A H 0.0421 -0.0230 0.5368 0.055 Uiso 0.5 1 calc R P C 1
H56B H 0.0674 0.0292 0.5209 0.055 Uiso 0.5 1 calc R P C 1
C1L C 0.1117(12) -0.0381(12) 0.5375(10) 0.0466(17) Uani 0.5 1 d . P D 2
C1M C 0.1360(8) -0.0942(11) 0.5668(11) 0.0466(17) Uani 0.5 1 d . P D 2
C1N C 0.1309(6) -0.1302(8) 0.6039(8) 0.0466(17) Uani 0.5 1 d . P D 2
H1N H 0.1062 -0.1224 0.6152 0.056 Uiso 0.5 1 calc R P D 2
C1O C 0.1605(6) -0.1768(7) 0.6245(8) 0.0466(17) Uani 0.5 1 d . P D 2
H1O H 0.1571 -0.2005 0.6519 0.056 Uiso 0.5 1 calc R P D 2
C1P C 0.1953(6) -0.1923(8) 0.6087(8) 0.0466(17) Uani 0.5 1 d . P D 2
H1P H 0.2143 -0.2269 0.6232 0.056 Uiso 0.5 1 calc R P D 2
C1Q C 0.2030(6) -0.1559(6) 0.5697(7) 0.0466(17) Uani 0.5 1 d . P D 2
H1Q H 0.2272 -0.1650 0.5580 0.056 Uiso 0.5 1 calc R P D 2
C1R C 0.1338(13) 0.0296(15) 0.4716(12) 0.066(2) Uani 0.5 1 d D P D 2
C1S C 0.2093(7) 0.2609(10) 0.5802(13) 0.081(3) Uani 0.5 1 d . P D 2
H1SA H 0.2369 0.2887 0.6057 0.097 Uiso 0.5 1 calc R P D 2
H1SB H 0.1916 0.2738 0.5378 0.097 Uiso 0.5 1 calc R P D 2
C1T C 0.2323(8) 0.2026(10) 0.5866(12) 0.081(3) Uani 0.5 1 d . P D 2
O8AB O 0.2796(5) 0.1992(6) 0.6029(8) 0.081(3) Uani 0.5 1 d . P D 2
N4AB N 0.2105(15) 0.1563(18) 0.593(3) 0.081(3) Uani 0.5 1 d . P D 2
H4AB H 0.1834 0.1597 0.5970 0.097 Uiso 0.5 1 calc R P D 2
C1U C 0.2302(8) 0.1007(10) 0.5933(13) 0.081(3) Uani 0.5 1 d . P D 2
H1UA H 0.2152 0.0740 0.6096 0.097 Uiso 0.5 1 calc R P D 2
H1UB H 0.2683 0.1015 0.6221 0.097 Uiso 0.5 1 calc R P D 2
C1V C 0.2209(8) 0.0760(10) 0.5352(12) 0.081(3) Uani 0.5 1 d . P D 2
H1VA H 0.2342 0.0364 0.5443 0.097 Uiso 0.5 1 calc R P D 2
H1VB H 0.2440 0.0971 0.5254 0.097 Uiso 0.5 1 calc R P D 2
C1W C 0.1679(9) 0.0732(9) 0.4777(10) 0.066(2) Uani 0.5 1 d . P D 2
C1X C 0.1448(10) 0.1086(9) 0.4368(10) 0.066(2) Uani 0.5 1 d . P D 2
C1Y C 0.1603(9) 0.1597(8) 0.4212(10) 0.066(2) Uani 0.5 1 d . P D 2
H1Y H 0.1949 0.1738 0.4446 0.080 Uiso 0.5 1 calc R P D 2
C1Z C 0.1192(8) 0.1905(8) 0.3660(10) 0.066(2) Uani 0.5 1 d D P D 2
H1Z H 0.1282 0.2248 0.3542 0.080 Uiso 0.5 1 calc R P D 2
C24 C 0.0698(8) 0.1708(7) 0.3327(9) 0.066(2) Uani 0.5 1 d D P D 2
H24 H 0.0457 0.1923 0.2983 0.080 Uiso 0.5 1 calc R P D 2
C25 C 0.0514(8) 0.1211(8) 0.3452(10) 0.066(2) Uani 0.5 1 d . P D 2
H25 H 0.0162 0.1090 0.3211 0.080 Uiso 0.5 1 calc R P D 2
C29 C 0.0882(8) 0.0908(10) 0.3954(11) 0.066(2) Uani 0.5 1 d . P D 2
N8AB N 0.0856(10) 0.0410(15) 0.4252(16) 0.066(2) Uani 0.526(9) 1 d D P D 2
H8AB H 0.0573 0.0212 0.4149 0.080 Uiso 0.526(9) 1 calc R P D 2
N2AB N -0.0248(6) 0.3967(7) 0.5453(6) 0.065(4) Uani 0.5 1 d . P A 2
H2AB H 0.0093 0.3742 0.5658 0.077 Uiso 0.5 1 d R P A 2
N0AA N 0.1720(5) -0.0636(5) 0.5147(6) 0.0466(17) Uani 0.5 1 d . P D 2
H0AA H 0.1919 -0.0613 0.4993 0.056 Uiso 0.5 1 calc R P D 2
C0AA C 0.1737(7) -0.1078(9) 0.5504(7) 0.0466(17) Uani 0.5 1 d . P D 2
C1AA C 0.1347(7) -0.0225(8) 0.5059(7) 0.0466(17) Uani 0.5 1 d . P D 2
C0 C -0.0335(8) 0.4424(6) 0.5765(7) 0.066(4) Uani 0.5 1 d . P A 2
H0A H -0.0198 0.4319 0.6189 0.079 Uiso 0.5 1 calc R P A 2
H0B H -0.0712 0.4507 0.5568 0.079 Uiso 0.5 1 calc R P A 2
C2A C -0.0051(5) 0.4719(6) 0.6173(6) 0.040(3) Uiso 0.5 1 d . P A 1
H2AA H 0.0283 0.4520 0.6439 0.048 Uiso 0.5 1 calc R P A 1
H2AC H -0.0332 0.4502 0.6173 0.048 Uiso 0.5 1 calc R P A 1
C2C C -0.0040(8) 0.4945(7) 0.5726(8) 0.066(4) Uani 0.5 1 d . P A 2
H2CA H 0.0316 0.4834 0.5834 0.079 Uiso 0.5 1 calc R P A 2
H2CB H -0.0226 0.5102 0.5313 0.079 Uiso 0.5 1 calc R P A 2
C2D C 0.2214(7) 0.2549(10) 0.6025(14) 0.081(3) Uani 0.5 1 d . P D 1
H2DA H 0.2161 0.2692 0.5640 0.097 Uiso 0.5 1 calc R P D 1
H2DB H 0.2464 0.2804 0.6351 0.097 Uiso 0.5 1 calc R P D 1
C2E C 0.2426(7) 0.1971(10) 0.6135(12) 0.081(3) Uani 0.5 1 d D P D 1
N4AA N 0.2067(15) 0.1559(17) 0.598(3) 0.081(3) Uani 0.5 1 d D P D 1
H4AA H 0.1733 0.1640 0.5800 0.097 Uiso 0.5 1 calc R P D 1
O8AA O 0.2895(5) 0.1872(6) 0.6302(8) 0.081(3) Uani 0.5 1 d . P D 1
C2F C 0.2261(8) 0.0941(10) 0.6147(13) 0.081(3) Uani 0.5 1 d . P D 1
H2FA H 0.2599 0.0939 0.6534 0.097 Uiso 0.5 1 calc R P D 1
H2FB H 0.2009 0.0719 0.6201 0.097 Uiso 0.5 1 calc R P D 1
C2G C 0.2331(7) 0.0652(8) 0.5672(8) 0.060(5) Uani 0.5 1 d . P D 1
H2GA H 0.2481 0.0267 0.5808 0.072 Uiso 0.5 1 calc R P D 1
H2GB H 0.2569 0.0877 0.5597 0.072 Uiso 0.5 1 calc R P D 1
C2H C 0.1779(9) 0.0610(8) 0.5082(10) 0.066(2) Uani 0.5 1 d . P D 1
C2I C 0.1611(8) 0.1065(10) 0.4628(9) 0.059(2) Uani 0.5 1 d . P D 1
C2J C 0.1379(8) 0.0232(9) 0.4901(7) 0.039(4) Uani 0.5 1 d . P D 1
N8AA N 0.0956(10) 0.0389(15) 0.4300(16) 0.066(2) Uani 0.526(9) 1 d . P D 1
H8AA H 0.0660 0.0206 0.4077 0.080 Uiso 0.526(9) 1 calc R P D 1
C2K C 0.1106(8) 0.0870(9) 0.4151(9) 0.059(2) Uani 0.5 1 d . P D 1
C2L C 0.0789(8) 0.1192(8) 0.3607(9) 0.059(2) Uani 0.5 1 d . P D 1
H2L H 0.0442 0.1084 0.3312 0.071 Uiso 0.5 1 calc R P D 1
C2M C 0.1029(7) 0.1673(8) 0.3547(8) 0.059(2) Uani 0.5 1 d D P D 1
H2M H 0.0865 0.1889 0.3186 0.071 Uiso 0.5 1 calc R P D 1
C2N C 0.1506(7) 0.1824(8) 0.4019(8) 0.059(2) Uani 0.5 1 d D P D 1
H2N H 0.1646 0.2173 0.3982 0.071 Uiso 0.5 1 calc R P D 1
C2O C 0.1807(8) 0.1520(7) 0.4547(9) 0.059(2) Uani 0.5 1 d . P D 1
H2O H 0.2148 0.1644 0.4842 0.071 Uiso 0.5 1 calc R P D 1
C2P C 0.1186(6) -0.1280(8) 0.6140(8) 0.0466(17) Uani 0.5 1 d . P D 1
H2P H 0.0962 -0.1148 0.6269 0.056 Uiso 0.5 1 calc R P D 1
C2Q C 0.1446(5) -0.1821(7) 0.6326(8) 0.0466(17) Uani 0.5 1 d . P D 1
H2Q H 0.1345 -0.2073 0.6532 0.056 Uiso 0.5 1 calc R P D 1
C2R C 0.1819(6) -0.1997(7) 0.6232(7) 0.0466(17) Uani 0.5 1 d . P D 1
H2R H 0.1997 -0.2344 0.6408 0.056 Uiso 0.5 1 calc R P D 1
C2S C 0.1955(6) -0.1672(7) 0.5871(8) 0.0466(17) Uani 0.5 1 d . P D 1
H2S H 0.2206 -0.1798 0.5781 0.056 Uiso 0.5 1 calc R P D 1
C2T C 0.1691(7) -0.1154(8) 0.5660(8) 0.0466(17) Uani 0.5 1 d . P D 1
C2U C 0.1287(8) -0.0953(11) 0.5746(11) 0.0466(17) Uani 0.5 1 d . P D 1
N1A N 0.1756(5) -0.0749(6) 0.5371(6) 0.0466(17) Uani 0.5 1 d . P D 1
H1A H 0.1987 -0.0762 0.5262 0.056 Uiso 0.5 1 calc R P D 1
C2V C 0.2220(7) 0.4713(7) 0.8045(7) 0.0400(19) Uiso 0.5 1 d . P A 1
H2V H 0.2241 0.4556 0.8392 0.048 Uiso 0.5 1 calc R P A 1
C2W C 0.2629(6) 0.4663(7) 0.7940(7) 0.0400(19) Uiso 0.5 1 d . P A 1
H2W H 0.2925 0.4440 0.8205 0.048 Uiso 0.5 1 calc R P A 1
C2X C 0.2607(6) 0.4951(7) 0.7423(6) 0.0400(19) Uiso 0.5 1 d . P A 1
H2X H 0.2901 0.4942 0.7379 0.048 Uiso 0.5 1 calc R P A 1
C2Y C 0.2176(6) 0.5223(7) 0.7021(7) 0.0400(19) Uiso 0.5 1 d . P A 1
H2Y H 0.2156 0.5392 0.6678 0.048 Uiso 0.5 1 calc R P A 1
C2Z C 0.1750(7) 0.5259(8) 0.7101(7) 0.0400(19) Uiso 0.5 1 d . P A 1
C30 C 0.1762(6) 0.5017(7) 0.7593(7) 0.0400(19) Uiso 0.5 1 d . P A 1
C31 C 0.0951(7) 0.5432(8) 0.6965(7) 0.0400(19) Uiso 0.5 1 d . P A 1
N5BA N 0.1266(5) 0.5492(6) 0.6722(6) 0.0400(19) Uiso 0.5 1 d . P A 1
H5BA H 0.1168 0.5655 0.6376 0.048 Uiso 0.5 1 calc R P A 1
C32 C -0.0024(7) 0.5354(7) 0.6423(7) 0.0533(10) Uani 0.5 1 d . P A 1
C33 C -0.0453(8) 0.5714(8) 0.6274(7) 0.0533(10) Uani 0.5 1 d . P A 1
C34 C -0.0981(7) 0.5642(8) 0.5907(7) 0.0533(10) Uani 0.5 1 d . P A 1
H34 H -0.1131 0.5305 0.5680 0.064 Uiso 0.5 1 calc R P A 1
C35 C -0.1294(8) 0.6126(8) 0.5891(8) 0.0533(10) Uani 0.5 1 d . P A 1
H35 H -0.1660 0.6134 0.5617 0.064 Uiso 0.5 1 calc R P A 1
C36 C -0.1049(8) 0.6559(8) 0.6274(8) 0.0533(10) Uani 0.5 1 d . P A 1
H36 H -0.1261 0.6853 0.6286 0.064 Uiso 0.5 1 calc R P A 1
C37 C -0.0469(7) 0.6617(8) 0.6687(8) 0.0533(10) Uani 0.5 1 d . P A 1
H37 H -0.0307 0.6924 0.6961 0.064 Uiso 0.5 1 calc R P A 1
C38 C -0.0207(9) 0.6190(10) 0.6627(9) 0.0533(10) Uani 0.5 1 d . P A 1
N6BA N 0.0330(6) 0.6087(9) 0.6937(9) 0.0533(10) Uani 0.5 1 d . P A 1
H6BD H 0.0573 0.6322 0.7190 0.064 Uiso 0.5 1 calc R P A 1
C39 C 0.0404(10) 0.5615(10) 0.6798(8) 0.0533(10) Uani 0.5 1 d . P A 1
N2AA N -0.0148(6) 0.4154(6) 0.5303(7) 0.042(4) Uiso 0.5 1 d . P A 1
H2AD H 0.0081 0.3912 0.5568 0.050 Uiso 0.5 1 calc R P A 1
C51A C -0.046(2) 0.397(2) 0.475(2) 0.041(6) Uani 0.5 1 d . P A 1
O6A O -0.0846(14) 0.4281(13) 0.4365(13) 0.057(6) Uani 0.5 1 d . P A 1
C3A C 0.1135(11) -0.0428(12) 0.5483(10) 0.0466(17) Uani 0.5 1 d . P D 1
C29A C 0.1421(7) -0.0288(8) 0.5249(7) 0.0466(17) Uani 0.5 1 d . P D 1

loop_
_atom_site_aniso_label
_atom_site_aniso_U_11
_atom_site_aniso_U_22
_atom_site_aniso_U_33
_atom_site_aniso_U_23
_atom_site_aniso_U_13
_atom_site_aniso_U_12
O1B 0.054(3) 0.047(3) 0.029(2) 0.010(2) -0.001(2) -0.013(2)
O2 0.048(3) 0.040(3) 0.036(2) -0.008(2) 0.020(2) -0.012(2)
O3 0.052(3) 0.047(3) 0.019(2) 0.0002(19) 0.005(2) 0.011(2)
O4 0.043(3) 0.039(3) 0.108(5) 0.006(3) 0.042(3) -0.003(2)
O5B 0.118(5) 0.072(4) 0.030(3) -0.006(3) 0.013(3) -0.023(4)
O6B 0.045(8) 0.046(12) 0.046(13) 0.019(8) 0.013(9) 0.014(8)
O7 0.075(4) 0.039(3) 0.069(4) -0.017(3) 0.029(3) -0.027(3)
N1B 0.067(4) 0.047(4) 0.045(4) 0.019(3) 0.007(3) -0.008(3)
N3 0.043(3) 0.042(3) 0.051(4) -0.020(3) 0.013(3) -0.014(3)
N5BB 0.058(4) 0.020(2) 0.045(3) 0.003(2) 0.028(3) 0.009(2)
N6BB 0.065(3) 0.059(2) 0.046(3) 0.002(2) 0.037(3) 0.0113(19)
C1B 0.031(4) 0.043(4) 0.066(5) 0.008(4) -0.008(4) -0.001(3)
C2B 0.060(3) 0.050(3) 0.074(3) 0.019(3) 0.004(3) 0.004(3)
C3B 0.060(3) 0.050(3) 0.074(3) 0.019(3) 0.004(3) 0.004(3)
C4B 0.060(3) 0.050(3) 0.074(3) 0.019(3) 0.004(3) 0.004(3)
C5B 0.059(5) 0.057(5) 0.034(4) 0.018(3) 0.010(3) -0.010(4)
C6B 0.095(7) 0.067(6) 0.033(4) -0.009(4) 0.028(4) -0.037(5)
C7 0.070(5) 0.058(5) 0.041(4) -0.019(4) 0.036(4) -0.037(4)
C8 0.104(7) 0.069(6) 0.079(6) -0.053(5) 0.074(6) -0.050(6)
C9 0.064(6) 0.077(6) 0.086(7) -0.037(6) 0.050(5) -0.018(5)
C10 0.049(4) 0.058(5) 0.099(7) -0.037(5) 0.043(5) -0.011(4)
C11 0.034(3) 0.051(4) 0.048(4) -0.012(3) 0.020(3) -0.005(3)
C12 0.033(3) 0.057(5) 0.038(4) -0.016(3) 0.008(3) 0.001(3)
C13 0.040(4) 0.053(4) 0.028(3) -0.007(3) 0.008(3) 0.004(3)
C14 0.062(5) 0.040(4) 0.040(4) -0.002(3) 0.023(4) 0.008(3)
C15 0.087(6) 0.044(4) 0.058(5) -0.014(4) 0.050(5) -0.003(4)
C16 0.079(6) 0.048(5) 0.056(5) 0.004(4) 0.044(4) 0.001(4)
C17 0.065(5) 0.036(4) 0.045(4) 0.005(3) 0.033(4) 0.009(3)
C18 0.094(6) 0.052(5) 0.055(5) 0.013(4) 0.053(5) 0.017(4)
C19 0.046(4) 0.035(4) 0.063(5) 0.005(3) 0.032(4) 0.001(3)
C20 0.056(4) 0.040(4) 0.050(4) 0.010(3) 0.020(4) 0.002(3)
C21 0.038(4) 0.032(4) 0.060(5) 0.004(3) 0.015(3) 0.009(3)
C22 0.035(4) 0.055(5) 0.055(5) -0.006(4) 0.009(3) -0.011(3)
C23 0.037(4) 0.028(4) 0.064(5) 0.004(3) 0.012(3) -0.004(3)
C24B 0.031(4) 0.037(4) 0.078(6) 0.007(4) 0.000(4) 0.001(3)
C25B 0.044(4) 0.025(4) 0.036(4) 0.007(3) -0.011(3) -0.010(3)
C26 0.046(4) 0.033(4) 0.043(4) -0.012(3) 0.028(3) -0.015(3)
C27 0.047(4) 0.038(4) 0.018(3) -0.004(3) 0.009(3) 0.001(3)
C28 0.035(4) 0.033(4) 0.080(5) 0.008(4) 0.029(4) 0.003(3)
C29B 0.068(5) 0.049(5) 0.032(4) 0.004(3) -0.008(4) -0.033(4)
C30B 0.080(6) 0.035(4) 0.057(5) -0.012(4) 0.008(4) -0.031(4)
C31B 0.111(8) 0.058(6) 0.085(7) 0.019(5) 0.045(6) -0.001(6)
C32B 0.141(10) 0.063(6) 0.079(7) 0.014(5) 0.066(7) -0.002(6)
C33B 0.079(6) 0.021(4) 0.068(5) -0.004(4) 0.021(5) 0.001(4)
C3 0.058(4) 0.020(2) 0.045(3) 0.003(2) 0.028(3) 0.009(2)
C1 0.058(4) 0.020(2) 0.045(3) 0.003(2) 0.028(3) 0.009(2)
C2 0.058(4) 0.020(2) 0.045(3) 0.003(2) 0.028(3) 0.009(2)
C4 0.058(4) 0.020(2) 0.045(3) 0.003(2) 0.028(3) 0.009(2)
C5 0.058(4) 0.020(2) 0.045(3) 0.003(2) 0.028(3) 0.009(2)
C6 0.058(4) 0.020(2) 0.045(3) 0.003(2) 0.028(3) 0.009(2)
C1A 0.058(4) 0.020(2) 0.045(3) 0.003(2) 0.028(3) 0.009(2)
C1C 0.065(3) 0.059(2) 0.046(3) 0.002(2) 0.037(3) 0.0113(19)
C1D 0.065(3) 0.059(2) 0.046(3) 0.002(2) 0.037(3) 0.0113(19)
C1E 0.065(3) 0.059(2) 0.046(3) 0.002(2) 0.037(3) 0.0113(19)
C1F 0.065(3) 0.059(2) 0.046(3) 0.002(2) 0.037(3) 0.0113(19)
C1G 0.065(3) 0.059(2) 0.046(3) 0.002(2) 0.037(3) 0.0113(19)
C1H 0.065(3) 0.059(2) 0.046(3) 0.002(2) 0.037(3) 0.0113(19)
C1I 0.065(3) 0.059(2) 0.046(3) 0.002(2) 0.037(3) 0.0113(19)
C1J 0.065(3) 0.059(2) 0.046(3) 0.002(2) 0.037(3) 0.0113(19)
C51B 0.042(14) 0.048(13) 0.034(15) 0.007(10) 0.020(6) 0.001(9)
C52 0.046(4) 0.055(5) 0.039(4) 0.005(3) -0.001(3) 0.011(4)
C53 0.059(5) 0.052(4) 0.043(4) -0.020(3) 0.026(4) -0.018(4)
C54 0.040(4) 0.055(5) 0.044(4) -0.015(4) 0.007(3) -0.004(4)
C55B 0.044(4) 0.035(4) 0.080(6) -0.019(4) 0.012(4) 0.006(3)
C56B 0.036(3) 0.023(3) 0.060(4) -0.005(3) 0.013(3) -0.005(3)
C1L 0.0301(17) 0.038(2) 0.045(3) -0.012(2) 0.0010(19) -0.0026(15)
C1M 0.0301(17) 0.038(2) 0.045(3) -0.012(2) 0.0010(19) -0.0026(15)
C1N 0.0301(17) 0.038(2) 0.045(3) -0.012(2) 0.0010(19) -0.0026(15)
C1O 0.0301(17) 0.038(2) 0.045(3) -0.012(2) 0.0010(19) -0.0026(15)
C1P 0.0301(17) 0.038(2) 0.045(3) -0.012(2) 0.0010(19) -0.0026(15)
C1Q 0.0301(17) 0.038(2) 0.045(3) -0.012(2) 0.0010(19) -0.0026(15)
C1R 0.091(5) 0.047(3) 0.093(5) -0.017(3) 0.071(5) -0.018(4)
C1S 0.034(3) 0.053(3) 0.140(9) -0.017(4) 0.035(3) -0.005(2)
C1T 0.034(3) 0.053(3) 0.140(9) -0.017(4) 0.035(3) -0.005(2)
O8AB 0.034(3) 0.053(3) 0.140(9) -0.017(4) 0.035(3) -0.005(2)
N4AB 0.034(3) 0.053(3) 0.140(9) -0.017(4) 0.035(3) -0.005(2)
C1U 0.034(3) 0.053(3) 0.140(9) -0.017(4) 0.035(3) -0.005(2)
C1V 0.034(3) 0.053(3) 0.140(9) -0.017(4) 0.035(3) -0.005(2)
C1W 0.091(5) 0.047(3) 0.093(5) -0.017(3) 0.071(5) -0.018(4)
C1X 0.091(5) 0.047(3) 0.093(5) -0.017(3) 0.071(5) -0.018(4)
C1Y 0.091(5) 0.047(3) 0.093(5) -0.017(3) 0.071(5) -0.018(4)
C1Z 0.091(5) 0.047(3) 0.093(5) -0.017(3) 0.071(5) -0.018(4)
C24 0.091(5) 0.047(3) 0.093(5) -0.017(3) 0.071(5) -0.018(4)
C25 0.091(5) 0.047(3) 0.093(5) -0.017(3) 0.071(5) -0.018(4)
C29 0.091(5) 0.047(3) 0.093(5) -0.017(3) 0.071(5) -0.018(4)
N8AB 0.091(5) 0.047(3) 0.093(5) -0.017(3) 0.071(5) -0.018(4)
N2AB 0.073(10) 0.072(11) 0.033(7) -0.021(7) 0.017(7) 0.014(9)
N0AA 0.0301(17) 0.038(2) 0.045(3) -0.012(2) 0.0010(19) -0.0026(15)
C0AA 0.0301(17) 0.038(2) 0.045(3) -0.012(2) 0.0010(19) -0.0026(15)
C1AA 0.0301(17) 0.038(2) 0.045(3) -0.012(2) 0.0010(19) -0.0026(15)
C0 0.098(10) 0.034(6) 0.043(6) -0.002(5) 0.022(7) 0.010(6)
C2C 0.098(10) 0.034(6) 0.043(6) -0.002(5) 0.022(7) 0.010(6)
C2D 0.034(3) 0.053(3) 0.140(9) -0.017(4) 0.035(3) -0.005(2)
C2E 0.034(3) 0.053(3) 0.140(9) -0.017(4) 0.035(3) -0.005(2)
N4AA 0.034(3) 0.053(3) 0.140(9) -0.017(4) 0.035(3) -0.005(2)
O8AA 0.034(3) 0.053(3) 0.140(9) -0.017(4) 0.035(3) -0.005(2)
C2F 0.034(3) 0.053(3) 0.140(9) -0.017(4) 0.035(3) -0.005(2)
C2G 0.043(10) 0.047(10) 0.079(13) -0.010(9) 0.025(9) -0.001(8)
C2H 0.091(5) 0.047(3) 0.093(5) -0.017(3) 0.071(5) -0.018(4)
C2I 0.079(6) 0.046(4) 0.068(5) -0.027(4) 0.049(5) -0.023(4)
C2J 0.035(7) 0.034(10) 0.058(11) -0.019(9) 0.031(8) -0.009(6)
N8AA 0.091(5) 0.047(3) 0.093(5) -0.017(3) 0.071(5) -0.018(4)
C2K 0.079(6) 0.046(4) 0.068(5) -0.027(4) 0.049(5) -0.023(4)
C2L 0.079(6) 0.046(4) 0.068(5) -0.027(4) 0.049(5) -0.023(4)
C2M 0.079(6) 0.046(4) 0.068(5) -0.027(4) 0.049(5) -0.023(4)
C2N 0.079(6) 0.046(4) 0.068(5) -0.027(4) 0.049(5) -0.023(4)
C2O 0.079(6) 0.046(4) 0.068(5) -0.027(4) 0.049(5) -0.023(4)
C2P 0.0301(17) 0.038(2) 0.045(3) -0.012(2) 0.0010(19) -0.0026(15)
C2Q 0.0301(17) 0.038(2) 0.045(3) -0.012(2) 0.0010(19) -0.0026(15)
C2R 0.0301(17) 0.038(2) 0.045(3) -0.012(2) 0.0010(19) -0.0026(15)
C2S 0.0301(17) 0.038(2) 0.045(3) -0.012(2) 0.0010(19) -0.0026(15)
C2T 0.0301(17) 0.038(2) 0.045(3) -0.012(2) 0.0010(19) -0.0026(15)
C2U 0.0301(17) 0.038(2) 0.045(3) -0.012(2) 0.0010(19) -0.0026(15)
N1A 0.0301(17) 0.038(2) 0.045(3) -0.012(2) 0.0010(19) -0.0026(15)
C32 0.065(3) 0.059(2) 0.046(3) 0.002(2) 0.037(3) 0.0113(19)
C33 0.065(3) 0.059(2) 0.046(3) 0.002(2) 0.037(3) 0.0113(19)
C34 0.065(3) 0.059(2) 0.046(3) 0.002(2) 0.037(3) 0.0113(19)
C35 0.065(3) 0.059(2) 0.046(3) 0.002(2) 0.037(3) 0.0113(19)
C36 0.065(3) 0.059(2) 0.046(3) 0.002(2) 0.037(3) 0.0113(19)
C37 0.065(3) 0.059(2) 0.046(3) 0.002(2) 0.037(3) 0.0113(19)
C38 0.065(3) 0.059(2) 0.046(3) 0.002(2) 0.037(3) 0.0113(19)
N6BA 0.065(3) 0.059(2) 0.046(3) 0.002(2) 0.037(3) 0.0113(19)
C39 0.065(3) 0.059(2) 0.046(3) 0.002(2) 0.037(3) 0.0113(19)
C51A 0.042(14) 0.048(13) 0.034(15) 0.007(10) 0.020(6) 0.001(9)
O6A 0.046(8) 0.060(11) 0.043(12) 0.038(8) 0.007(8) 0.000(7)
C3A 0.0301(17) 0.038(2) 0.045(3) -0.012(2) 0.0010(19) -0.0026(15)
C29A 0.0301(17) 0.038(2) 0.045(3) -0.012(2) 0.0010(19) -0.0026(15)

loop_
_atom_type_symbol
_atom_type_description
_atom_type_scat_dispersion_real
_atom_type_scat_dispersion_imag
_atom_type_scat_source
C C 0.0033 0.0016 'International Tables Vol C Tables 4.2.6.8 and 6.1.1.4'
H H 0.0000 0.0000 'International Tables Vol C Tables 4.2.6.8 and 6.1.1.4'
N N 0.0061 0.0033 'International Tables Vol C Tables 4.2.6.8 and 6.1.1.4'
O O 0.0106 0.0060 'International Tables Vol C Tables 4.2.6.8 and 6.1.1.4'

loop_
_geom_angle_atom_site_label_1
_geom_angle_atom_site_label_2
_geom_angle_atom_site_label_3
_geom_angle
C25B O1B C29B 112.5(5)
C26 O2 C53 113.9(5)
C27 O3 C52 115.8(5)
C28 O4 C1S 109.3(10)
C28 O4 C2D 114.4(11)
C30B N1B H1B 119.1
C30B N1B C31B 121.8(8)
C31B N1B H1B 119.1
C54 N3 H3 118.9
C54 N3 C55B 122.1(7)
C55B N3 H3 118.9
C6 N5BB H5BB 125.1
C1A N5BB H5BB 125.1
C1A N5BB C6 109.9(13)
C1C N6BB H6BB 127.3
C1D N6BB H6BB 127.3
C1D N6BB C1C 105.4(19)
C2B C1B C24B 120.5(9)
C25B C1B C2B 117.0(8)
C25B C1B C24B 122.5(7)
C1B C2B H2B 119.9
C3B C2B C1B 120.3(10)
C3B C2B H2B 119.9
C2B C3B H3B 119.4
C4B C3B C2B 121.1(9)
C4B C3B H3B 119.4
C3B C4B H4B 119.5
C3B C4B C5B 121.0(9)
C5B C4B H4B 119.5
C4B C5B C6B 122.9(8)
C25B C5B C4B 116.7(9)
C25B C5B C6B 120.2(8)
C5B C6B H6BA 108.8
C5B C6B H6BC 108.8
H6BA C6B H6BC 107.7
C7 C6B C5B 113.7(6)
C7 C6B H6BA 108.8
C7 C6B H6BC 108.8
C8 C7 C6B 120.2(7)
C26 C7 C6B 123.7(8)
C26 C7 C8 116.1(8)
C7 C8 H8 119.0
C9 C8 C7 122.0(7)
C9 C8 H8 119.0
C8 C9 H9 121.8
C10 C9 C8 116.5(9)
C10 C9 H9 121.8
C9 C10 H10 117.5
C9 C10 C11 125.1(9)
C11 C10 H10 117.5
C10 C11 C12 121.5(7)
C26 C11 C10 116.6(7)
C26 C11 C12 121.9(6)
C11 C12 H12A 108.9
C11 C12 H12B 108.9
H12A C12 H12B 107.8
C13 C12 C11 113.2(5)
C13 C12 H12A 108.9
C13 C12 H12B 108.9
C14 C13 C12 119.2(7)
C27 C13 C12 122.7(6)
C27 C13 C14 118.1(7)
C13 C14 H14 119.9
C15 C14 C13 120.3(7)
C15 C14 H14 119.9
C14 C15 H15 120.0
C14 C15 C16 119.9(7)
C16 C15 H15 120.0
C15 C16 H16 118.9
C17 C16 C15 122.1(8)
C17 C16 H16 118.9
C16 C17 C18 122.7(7)
C16 C17 C27 117.1(7)
C27 C17 C18 120.1(6)
C17 C18 H18A 108.1
C17 C18 H18B 108.1
C17 C18 C19 116.9(6)
H18A C18 H18B 107.3
C19 C18 H18A 108.1
C19 C18 H18B 108.1
C20 C19 C18 121.3(7)
C20 C19 C28 117.2(7)
C28 C19 C18 121.2(7)
C19 C20 H20 118.7
C21 C20 C19 122.6(7)
C21 C20 H20 118.7
C20 C21 H21 120.6
C20 C21 C22 118.8(7)
C22 C21 H21 120.6
C21 C22 H22 119.1
C21 C22 C23 121.8(7)
C23 C22 H22 119.1
C22 C23 C24B 121.7(7)
C28 C23 C22 115.2(7)
C28 C23 C24B 123.1(7)
C1B C24B H24A 109.1
C1B C24B H24B 109.1
C23 C24B C1B 112.7(6)
C23 C24B H24A 109.1
C23 C24B H24B 109.1
H24A C24B H24B 107.8
C1B C25B O1B 118.6(6)
C1B C25B C5B 123.4(8)
C5B C25B O1B 118.0(8)
C7 C26 O2 118.1(7)
C7 C26 C11 123.6(7)
C11 C26 O2 118.1(6)
O3 C27 C13 118.2(6)
O3 C27 C17 119.4(6)
C13 C27 C17 122.4(6)
C19 C28 O4 118.5(7)
C19 C28 C23 124.3(7)
C23 C28 O4 117.2(6)
O1B C29B H29A 109.1
O1B C29B H29B 109.1
O1B C29B C30B 112.7(7)
H29A C29B H29B 107.8
C30B C29B H29A 109.1
C30B C29B H29B 109.1
O5B C30B N1B 121.7(9)
O5B C30B C29B 122.8(8)
N1B C30B C29B 115.5(8)
N1B C31B H31A 108.8
N1B C31B H31B 108.8
N1B C31B C32B 113.8(9)
H31A C31B H31B 107.7
C32B C31B H31A 108.8
C32B C31B H31B 108.8
C31B C32B H32A 109.2
C31B C32B H32B 109.2
H32A C32B H32B 107.9
C33B C32B C31B 112.2(9)
C33B C32B H32A 109.2
C33B C32B H32B 109.2
C32B C33B C30 132.3(10)
C32B C33B C31 131.7(11)
C3 C33B C32B 121.2(11)
C3 C33B C1A 120.6(14)
C1A C33B C32B 118.0(12)
C31 C33B C30 95.3(11)
C33B C3 C1 137.9(15)
C33B C3 C6 104.9(14)
C1 C3 C6 117.0(15)
C3 C1 H1 121.2
C3 C1 C2 117.6(14)
C2 C1 H1 121.2
C1 C2 H2 118.3
C4 C2 C1 123.4(15)
C4 C2 H2 118.3
C2 C4 H4 120.3
C5 C4 C2 119.4(15)
C5 C4 H4 120.3
C4 C5 H5 120.9
C4 C5 C6 118.2(14)
C6 C5 H5 120.9
N5BB C6 C3 102.6(14)
N5BB C6 C5 133.5(15)
C5 C6 C3 123.9(16)
N5BB C1A C1C 105.7(13)
C33B C1A N5BB 101.9(14)
C33B C1A C1C 150.8(16)
C1A C1C N6BB 112.3(15)
C1J C1C N6BB 108.6(18)
C1J C1C C1A 135.7(18)
N6BB C1D C1E 126.6(19)
N6BB C1D C1I 111(2)
C1I C1D C1E 121.8(17)
C1D C1E H1E 122.0
C1D C1E C1F 116.0(16)
C1F C1E H1E 122.0
C1E C1F H1F 119.7
C1G C1F C1E 120.6(18)
C1G C1F H1F 119.7
C1F C1G H1G 118.6
C1F C1G C1H 122.8(18)
C1H C1G H1G 118.6
C1G C1H H1H 119.0
C1G C1H C1I 122.0(16)
C1I C1H H1H 119.0
C1D C1I C1H 115.9(17)
C1D C1I C1J 108.7(17)
C1H C1I C1J 135.5(15)
C1C C1J C1I 106.1(15)
C1C C1J C2C 130.6(17)
C1I C1J C2C 122.8(15)
H1KA C1K H1KB 108.2
C2A C1K H1KA 109.8
C2A C1K H1KB 109.8
N2AA C1K H1KA 109.8
N2AA C1K H1KB 109.8
N2AA C1K C2A 109.5(12)
O6B C51B C52 118(4)
O6B C51B N2AB 126(5)
N2AB C51B C52 116(4)
O3 C52 C51B 105(2)
O3 C52 H52C 110.6
O3 C52 H52D 110.6
O3 C52 H52A 109.3
O3 C52 H52B 109.3
O3 C52 C51A 111(2)
C51B C52 H52C 110.6
C51B C52 H52D 110.6
H52C C52 H52D 108.8
H52A C52 H52B 108.0
C51A C52 H52A 109.3
C51A C52 H52B 109.3
O2 C53 H53A 110.0
O2 C53 H53B 110.0
O2 C53 C54 108.6(6)
H53A C53 H53B 108.3
C54 C53 H53A 110.0
C54 C53 H53B 110.0
O7 C54 N3 125.1(8)
O7 C54 C53 119.7(7)
N3 C54 C53 115.2(7)
N3 C55B H55A 109.2
N3 C55B H55B 109.2
N3 C55B C56B 112.0(6)
H55A C55B H55B 107.9
C56B C55B H55A 109.2
C56B C55B H55B 109.2
C55B C56B H56C 108.5
C55B C56B H56D 108.5
C55B C56B H56A 110.2
C55B C56B H56B 110.2
C55B C56B C1L 115.1(9)
H56C C56B H56D 107.5
H56A C56B H56B 108.5
C1L C56B H56C 108.5
C1L C56B H56D 108.5
C3A C56B C55B 107.7(10)
C3A C56B H56A 110.2
C3A C56B H56B 110.2
C1M C1L C56B 126(2)
C1AA C1L C56B 128.0(19)
C1AA C1L C1M 106(2)
C1N C1M C1L 135(2)
C1N C1M C0AA 118(2)
C0AA C1M C1L 107.0(19)
C1M C1N H1N 119.9
C1O C1N C1M 120.1(17)
C1O C1N H1N 119.9
C1N C1O H1O 118.2
C1N C1O C1P 123.6(18)
C1P C1O H1O 118.2
C1O C1P H1P 120.4
C1O C1P C1Q 119.3(18)
C1Q C1P H1P 120.4
C1P C1Q H1Q 121.8
C0AA C1Q C1P 116.4(16)
C0AA C1Q H1Q 121.8
C1W C1R C1AA 138(2)
N8AB C1R C1W 110(3)
N8AB C1R C1AA 112(3)
O4 C1S H1SA 110.6
O4 C1S H1SB 110.6
O4 C1S C1T 105.9(18)
H1SA C1S H1SB 108.7
C1T C1S H1SA 110.6
C1T C1S H1SB 110.6
O8AB C1T C1S 118.0(18)
O8AB C1T N4AB 117(3)
N4AB C1T C1S 122(2)
C1T N4AB H4AB 119.3
C1T N4AB C1U 121(2)
C1U N4AB H4AB 119.3
N4AB C1U H1UA 107.5
N4AB C1U H1UB 107.5
N4AB C1U C1V 119(3)
H1UA C1U H1UB 107.0
C1V C1U H1UA 107.5
C1V C1U H1UB 107.5
C1U C1V H1VA 106.4
C1U C1V H1VB 106.4
C1U C1V C1W 123.9(19)
H1VA C1V H1VB 106.4
C1W C1V H1VA 106.4
C1W C1V H1VB 106.4
C1R C1W C1V 118(2)
C1X C1W C1R 110(2)
C1X C1W C1V 130(2)
C1W C1X C1Y 134(2)
C1W C1X C29 110(2)
C1Y C1X C29 116(2)
C1X C1Y H1Y 121.6
C1X C1Y C1Z 116.8(19)
C1Z C1Y H1Y 121.6
C1Y C1Z H1Z 119.1
C24 C1Z C1Y 121.8(19)
C24 C1Z H1Z 119.1
C1Z C24 H24 117.6
C1Z C24 C25 125(2)
C25 C24 H24 117.6
C24 C25 H25 122.3
C29 C25 C24 115.4(19)
C29 C25 H25 122.3
C25 C29 C1X 125(2)
C25 C29 N8AB 133(2)
N8AB C29 C1X 101(2)
C1R N8AB C29 108(2)
C1R N8AB H8AB 125.9
C29 N8AB H8AB 125.9
C51B N2AB H2AB 113.7
C51B N2AB C0 123(3)
C0 N2AB H2AB 121.1
C0AA N0AA H0AA 124.0
C0AA N0AA C1AA 112.0(15)
C1AA N0AA H0AA 124.0
C1Q C0AA C1M 122.2(19)
C1Q C0AA N0AA 131.8(16)
N0AA C0AA C1M 106.0(17)
C1L C1AA C1R 135(2)
C1L C1AA N0AA 109.1(17)
N0AA C1AA C1R 115(2)
N2AB C0 H0A 110.6
N2AB C0 H0B 110.6
N2AB C0 C2C 105.7(16)
H0A C0 H0B 108.7
C2C C0 H0A 110.6
C2C C0 H0B 110.6
C1K C2A H2AA 109.7
C1K C2A H2AC 109.7
C1K C2A C32 109.8(11)
H2AA C2A H2AC 108.2
C32 C2A H2AA 109.7
C32 C2A H2AC 109.7
C1J C2C C0 106.7(15)
C1J C2C H2CA 110.4
C1J C2C H2CB 110.4
C0 C2C H2CA 110.4
C0 C2C H2CB 110.4
H2CA C2C H2CB 108.6
O4 C2D H2DA 109.6
O4 C2D H2DB 109.6
H2DA C2D H2DB 108.1
C2E C2D O4 110.3(18)
C2E C2D H2DA 109.6
C2E C2D H2DB 109.6
N4AA C2E C2D 114(3)
O8AA C2E C2D 122.3(18)
O8AA C2E N4AA 123(3)
C2E N4AA H4AA 121.1
C2E N4AA C2F 118(3)
C2F N4AA H4AA 121.1
N4AA C2F H2FA 109.0
N4AA C2F H2FB 109.0
H2FA C2F H2FB 107.8
C2G C2F N4AA 113(3)
C2G C2F H2FA 109.0
C2G C2F H2FB 109.0
C2F C2G H2GA 110.2
C2F C2G H2GB 110.2
C2F C2G C2H 107.5(17)
H2GA C2G H2GB 108.5
C2H C2G H2GA 110.2
C2H C2G H2GB 110.2
C2I C2H C2G 118.9(16)
C2J C2H C2G 132.0(18)
C2J C2H C2I 108.9(18)
C2K C2I C2H 103.1(19)
C2O C2I C2H 137.5(19)
C2O C2I C2K 119(2)
C2H C2J N8AA 109(2)
C2H C2J C29A 123.1(17)
N8AA C2J C29A 128(2)
C2J N8AA H8AA 126.7
C2K N8AA C2J 107(2)
C2K N8AA H8AA 126.7
N8AA C2K C2I 112(2)
N8AA C2K C2L 125(2)
C2L C2K C2I 123(2)
C2K C2L H2L 122.6
C2M C2L C2K 114.8(16)
C2M C2L H2L 122.6
C2L C2M H2M 120.8
C2N C2M C2L 118.3(18)
C2N C2M H2M 120.8
C2M C2N H2N 116.7
C2M C2N C2O 126.5(18)
C2O C2N H2N 116.7
C2I C2O C2N 118.2(18)
C2I C2O H2O 120.9
C2N C2O H2O 120.9
C2Q C2P H2P 122.2
C2Q C2P C2U 115.6(16)
C2U C2P H2P 122.2
C2P C2Q H2Q 117.5
C2R C2Q C2P 125.1(17)
C2R C2Q H2Q 117.5
C2Q C2R H2R 119.5
C2Q C2R C2S 120.9(17)
C2S C2R H2R 119.5
C2R C2S H2S 122.4
C2T C2S C2R 115.2(16)
C2T C2S H2S 122.4
C2S C2T C2U 125.4(17)
N1A C2T C2S 130.0(18)
N1A C2T C2U 104.5(18)
C2T C2U C2P 117(2)
C3A C2U C2P 135(2)
C3A C2U C2T 108(2)
C2T N1A H1A 123.5
C2T N1A C29A 113.1(15)
C29A N1A H1A 123.5
C2W C2V H2V 121.9
C2W C2V C30 116.3(13)
C30 C2V H2V 121.9
C2V C2W H2W 119.5
C2V C2W C2X 121.0(14)
C2X C2W H2W 119.5
C2W C2X H2X 120.0
C2Y C2X C2W 120.0(14)
C2Y C2X H2X 120.0
C2X C2Y H2Y 120.0
C2X C2Y C2Z 120.0(14)
C2Z C2Y H2Y 120.0
C30 C2Z C2Y 122.0(16)
N5BA C2Z C2Y 128.5(14)
N5BA C2Z C30 109.4(13)
C2V C30 C33B 128.6(13)
C2Z C30 C33B 110.9(13)
C2Z C30 C2V 120.5(14)
C33B C31 C39 109.5(12)
N5BA C31 C33B 113.5(14)
N5BA C31 C39 136.8(14)
C2Z N5BA C31 110.5(12)
C2Z N5BA H5BA 124.8
C31 N5BA H5BA 124.8
C33 C32 C2A 126.6(15)
C39 C32 C2A 124.2(16)
C39 C32 C33 109.2(17)
C34 C33 C32 132.4(17)
C34 C33 C38 125.6(19)
C38 C33 C32 101.9(17)
C33 C34 H34 122.7
C33 C34 C35 114.7(17)
C35 C34 H34 122.7
C34 C35 H35 120.9
C36 C35 C34 118.2(17)
C36 C35 H35 120.9
C35 C36 H36 117.2
C35 C36 C37 125.5(17)
C37 C36 H36 117.2
C36 C37 H37 123.7
C38 C37 C36 112.6(16)
C38 C37 H37 123.7
C33 C38 N6BA 107(2)
C37 C38 C33 123(2)
C37 C38 N6BA 129.6(18)
C38 N6BA H6BD 125.6
C39 N6BA C38 109(2)
C39 N6BA H6BD 125.6
C32 C39 C31 125.5(18)
N6BA C39 C31 121(2)
N6BA C39 C32 113(2)
C1K N2AA H2AD 117.4
C51A N2AA C1K 125(3)
C51A N2AA H2AD 117.4
N2AA C51A C52 118(4)
O6A C51A C52 122(4)
O6A C51A N2AA 119(5)
C2U C3A C56B 128(2)
C29A C3A C56B 122.8(19)
C29A C3A C2U 109(2)
N1A C29A C2J 126.5(19)
C3A C29A C2J 127.9(19)
C3A C29A N1A 105.5(17)

loop_
_geom_bond_atom_site_label_1
_geom_bond_atom_site_label_2
_geom_bond_distance
O1B C25B 1.412(9)
O1B C29B 1.436(8)
O2 C26 1.413(8)
O2 C53 1.443(8)
O3 C27 1.379(8)
O3 C52 1.435(8)
O4 C28 1.405(9)
O4 C1S 1.48(3)
O4 C2D 1.47(3)
O5B C30B 1.220(10)
O6B C51B 1.16(7)
O7 C54 1.231(9)
N1B H1B 0.8800
N1B C30B 1.384(10)
N1B C31B 1.442(12)
N3 H3 0.8800
N3 C54 1.316(10)
N3 C55B 1.475(9)
N5BB H5BB 0.8800
N5BB C6 1.37(2)
N5BB C1A 1.36(2)
N6BB H6BB 0.8800
N6BB C1C 1.55(3)
N6BB C1D 1.32(3)
C1B C2B 1.406(12)
C1B C24B 1.511(11)
C1B C25B 1.364(12)
C2B H2B 0.9500
C2B C3B 1.387(12)
C3B H3B 0.9500
C3B C4B 1.329(14)
C4B H4B 0.9500
C4B C5B 1.407(12)
C5B C6B 1.529(12)
C5B C25B 1.400(10)
C6B H6BA 0.9900
C6B H6BC 0.9900
C6B C7 1.490(12)
C7 C8 1.417(12)
C7 C26 1.366(9)
C8 H8 0.9500
C8 C9 1.407(14)
C9 H9 0.9500
C9 C10 1.331(12)
C10 H10 0.9500
C10 C11 1.378(10)
C11 C12 1.512(9)
C11 C26 1.375(10)
C12 H12A 0.9900
C12 H12B 0.9900
C12 C13 1.507(10)
C13 C14 1.405(10)
C13 C27 1.385(10)
C14 H14 0.9500
C14 C15 1.373(11)
C15 H15 0.9500
C15 C16 1.402(11)
C16 H16 0.9500
C16 C17 1.357(10)
C17 C18 1.476(11)
C17 C27 1.422(10)
C18 H18A 0.9900
C18 H18B 0.9900
C18 C19 1.519(11)
C19 C20 1.371(10)
C19 C28 1.380(10)
C20 H20 0.9500
C20 C21 1.369(10)
C21 H21 0.9500
C21 C22 1.397(10)
C22 H22 0.9500
C22 C23 1.405(10)
C23 C24B 1.476(10)
C23 C28 1.403(11)
C24B H24A 0.9900
C24B H24B 0.9900
C29B H29A 0.9900
C29B H29B 0.9900
C29B C30B 1.472(13)
C31B H31A 0.9900
C31B H31B 0.9900
C31B C32B 1.538(14)
C32B H32A 0.9900
C32B H32B 0.9900
C32B C33B 1.494(14)
C33B C3 1.197(18)
C33B C1A 1.270(18)
C33B C30 1.625(18)
C33B C31 1.520(18)
C3 C1 1.41(2)
C3 C6 1.43(2)
C1 H1 0.9500
C1 C2 1.43(2)
C2 H2 0.9500
C2 C4 1.38(2)
C4 H4 0.9500
C4 C5 1.38(2)
C5 H5 0.9500
C5 C6 1.39(2)
C1A C1C 1.47(3)
C1C C1J 1.34(3)
C1D C1E 1.44(3)
C1D C1I 1.40(3)
C1E H1E 0.9500
C1E C1F 1.45(2)
C1F H1F 0.9500
C1F C1G 1.32(2)
C1G H1G 0.9500
C1G C1H 1.34(2)
C1H H1H 0.9500
C1H C1I 1.43(2)
C1I C1J 1.47(2)
C1J C2C 1.52(2)
C1K H1KA 0.9900
C1K H1KB 0.9900
C1K C2A 1.561(19)
C1K N2AA 1.51(2)
C51B C52 1.57(6)
C51B N2AB 1.35(5)
C52 H52C 0.9900
C52 H52D 0.9900
C52 H52A 0.9900
C52 H52B 0.9900
C52 C51A 1.49(6)
C53 H53A 0.9900
C53 H53B 0.9900
C53 C54 1.513(11)
C55B H55A 0.9900
C55B H55B 0.9900
C55B C56B 1.508(11)
C56B H56C 0.9900
C56B H56D 0.9900
C56B H56A 0.9900
C56B H56B 0.9900
C56B C1L 1.53(4)
C56B C3A 1.50(3)
C1L C1M 1.51(3)
C1L C1AA 1.38(3)
C1M C1N 1.35(3)
C1M C0AA 1.44(3)
C1N H1N 0.9500
C1N C1O 1.33(2)
C1O H1O 0.9500
C1O C1P 1.36(2)
C1P H1P 0.9500
C1P C1Q 1.44(2)
C1Q H1Q 0.9500
C1Q C0AA 1.36(2)
C1R C1W 1.40(4)
C1R N8AB 1.34(2)
C1R C1AA 1.51(3)
C1S H1SA 0.9900
C1S H1SB 0.9900
C1S C1T 1.50(3)
C1T O8AB 1.26(2)
C1T N4AB 1.32(4)
N4AB H4AB 0.8800
N4AB C1U 1.43(4)
C1U H1UA 0.9900
C1U H1UB 0.9900
C1U C1V 1.51(4)
C1V H1VA 0.9900
C1V H1VB 0.9900
C1V C1W 1.52(3)
C1W C1X 1.24(3)
C1X C1Y 1.42(3)
C1X C29 1.52(3)
C1Y H1Y 0.9500
C1Y C1Z 1.51(3)
C1Z H1Z 0.9500
C1Z C24 1.352(13)
C24 H24 0.9500
C24 C25 1.40(2)
C25 H25 0.9500
C25 C29 1.39(3)
C29 N8AB 1.43(4)
N8AB H8AB 0.8800
N2AB H2AB 1.0201
N2AB C0 1.45(2)
N0AA H0AA 0.8800
N0AA C0AA 1.38(2)
N0AA C1AA 1.40(2)
C0 H0A 0.9900
C0 H0B 0.9900
C0 C2C 1.55(3)
C2A H2AA 0.9900
C2A H2AC 0.9900
C2A C32 1.61(2)
C2C H2CA 0.9900
C2C H2CB 0.9900
C2D H2DA 0.9900
C2D H2DB 0.9900
C2D C2E 1.46(3)
C2E N4AA 1.348(19)
C2E O8AA 1.26(2)
N4AA H4AA 0.8800
N4AA C2F 1.54(5)
C2F H2FA 0.9900
C2F H2FB 0.9900
C2F C2G 1.52(3)
C2G H2GA 0.9900
C2G H2GB 0.9900
C2G C2H 1.57(3)
C2H C2I 1.47(3)
C2H C2J 1.37(3)
C2I C2K 1.44(3)
C2I C2O 1.29(3)
C2J N8AA 1.46(3)
C2J C29A 1.49(3)
N8AA H8AA 0.8800
N8AA C2K 1.35(4)
C2K C2L 1.44(3)
C2L H2L 0.9500
C2L C2M 1.39(3)
C2M H2M 0.9500
C2M C2N 1.361(16)
C2N H2N 0.9500
C2N C2O 1.39(3)
C2O H2O 0.9500
C2P H2P 0.9500
C2P C2Q 1.44(2)
C2P C2U 1.44(3)
C2Q H2Q 0.9500
C2Q C2R 1.33(2)
C2R H2R 0.9500
C2R C2S 1.43(2)
C2S H2S 0.9500
C2S C2T 1.40(2)
C2T C2U 1.43(3)
C2T N1A 1.29(2)
C2U C3A 1.37(3)
N1A H1A 0.8800
N1A C29A 1.40(2)
C2V H2V 0.9500
C2V C2W 1.40(2)
C2V C30 1.45(2)
C2W H2W 0.9500
C2W C2X 1.48(2)
C2X H2X 0.9500
C2X C2Y 1.33(2)
C2Y H2Y 0.9500
C2Y C2Z 1.41(2)
C2Z C30 1.39(2)
C2Z N5BA 1.38(2)
C31 N5BA 1.39(2)
C31 C39 1.53(3)
N5BA H5BA 0.8800
C32 C33 1.42(2)
C32 C39 1.29(3)
C33 C34 1.37(3)
C33 C38 1.39(3)
C34 H34 0.9500
C34 C35 1.46(2)
C35 H35 0.9500
C35 C36 1.34(2)
C36 H36 0.9500
C36 C37 1.50(2)
C37 H37 0.9500
C37 C38 1.34(3)
C38 N6BA 1.40(3)
N6BA H6BD 0.8800
N6BA C39 1.22(3)
N2AA H2AD 0.8800
N2AA C51A 1.32(6)
C51A O6A 1.30(7)
C3A C29A 1.33(4)

loop_
_geom_torsion_atom_site_label_1
_geom_torsion_atom_site_label_2
_geom_torsion_atom_site_label_3
_geom_torsion_atom_site_label_4
_geom_torsion
O1B C29B C30B O5B 167.3(8)
O1B C29B C30B N1B -11.2(10)
O2 C53 C54 O7 178.0(6)
O2 C53 C54 N3 -1.2(9)
O3 C52 C51A N2AA 2(3)
O3 C52 C51A O6A -172(2)
O4 C1S C1T O8AB -144(2)
O4 C1S C1T N4AB 16(4)
O4 C2D C2E N4AA 22(4)
O4 C2D C2E O8AA -165(2)
O6B C51B C52 O3 -177(3)
O6B C51B N2AB C0 1(5)
N1B C31B C32B C33B 57.7(12)
N3 C55B C56B C1L 163.1(14)
N3 C55B C56B C3A 171.1(14)
N5BB C1A C1C N6BB -119.1(14)
N5BB C1A C1C C1J 85(2)
N6BB C1C C1J C1I -1.9(11)
N6BB C1C C1J C2C 170.5(16)
N6BB C1D C1E C1F -178.7(18)
N6BB C1D C1I C1H -176.5(15)
N6BB C1D C1I C1J 2.6(19)
C1B C2B C3B C4B 6.9(14)
C2B C1B C24B C23 112.7(9)
C2B C1B C25B O1B 174.1(6)
C2B C1B C25B C5B -4.7(11)
C2B C3B C4B C5B -7.1(14)
C3B C4B C5B C6B 177.3(8)
C3B C4B C5B C25B 1.5(12)
C4B C5B C6B C7 -111.3(9)
C4B C5B C25B O1B -174.3(6)
C4B C5B C25B C1B 4.5(11)
C5B C6B C7 C8 -117.6(8)
C5B C6B C7 C26 62.6(10)
C6B C5B C25B O1B 9.8(9)
C6B C5B C25B C1B -171.4(7)
C6B C7 C8 C9 178.5(8)
C6B C7 C26 O2 -0.7(10)
C6B C7 C26 C11 -175.9(7)
C7 C8 C9 C10 1.1(13)
C8 C7 C26 O2 179.5(6)
C8 C7 C26 C11 4.3(10)
C8 C9 C10 C11 -3.2(14)
C9 C10 C11 C12 -172.5(8)
C9 C10 C11 C26 5.5(13)
C10 C11 C12 C13 117.7(8)
C10 C11 C26 O2 178.7(6)
C10 C11 C26 C7 -6.1(11)
C11 C12 C13 C14 118.2(7)
C11 C12 C13 C27 -60.9(9)
C12 C11 C26 O2 -3.2(10)
C12 C11 C26 C7 172.0(7)
C12 C13 C14 C15 -176.6(7)
C12 C13 C27 O3 -2.4(9)
C12 C13 C27 C17 176.7(6)
C13 C14 C15 C16 -1.4(11)
C14 C13 C27 O3 178.4(5)
C14 C13 C27 C17 -2.5(9)
C14 C15 C16 C17 0.0(12)
C15 C16 C17 C18 176.2(8)
C15 C16 C17 C27 0.1(11)
C16 C17 C18 C19 -116.9(8)
C16 C17 C27 O3 -179.8(6)
C16 C17 C27 C13 1.1(10)
C17 C18 C19 C20 -112.7(8)
C17 C18 C19 C28 60.6(10)
C18 C17 C27 O3 4.0(9)
C18 C17 C27 C13 -175.1(6)
C18 C19 C20 C21 173.4(7)
C18 C19 C28 O4 7.5(10)
C18 C19 C28 C23 -169.8(7)
C19 C20 C21 C22 -2.9(12)
C20 C19 C28 O4 -179.0(6)
C20 C19 C28 C23 3.7(11)
C20 C21 C22 C23 2.6(12)
C21 C22 C23 C24B -178.0(7)
C21 C22 C23 C28 0.6(11)
C22 C23 C24B C1B 115.4(9)
C22 C23 C28 O4 178.7(6)
C22 C23 C28 C19 -3.9(11)
C24B C1B C2B C3B -178.3(8)
C24B C1B C25B O1B -8.6(10)
C24B C1B C25B C5B 172.7(7)
C24B C23 C28 O4 -2.6(11)
C24B C23 C28 C19 174.7(7)
C25B O1B C29B C30B -165.7(7)
C25B C1B C2B C3B -1.0(12)
C25B C1B C24B C23 -64.5(11)
C25B C5B C6B C7 64.3(9)
C26 O2 C53 C54 -177.9(5)
C26 C7 C8 C9 -1.7(11)
C26 C11 C12 C13 -60.3(10)
C27 O3 C52 C51B 169.4(15)
C27 O3 C52 C51A -173.3(13)
C27 C13 C14 C15 2.6(10)
C27 C17 C18 C19 59.1(10)
C28 O4 C1S C1T 170.7(13)
C28 O4 C2D C2E 165.1(16)
C28 C19 C20 C21 -0.1(12)
C28 C23 C24B C1B -63.1(11)
C29B O1B C25B C1B -90.9(8)
C29B O1B C25B C5B 87.9(7)
C30B N1B C31B C32B 74.4(11)
C31B N1B C30B O5B 2.2(13)
C31B N1B C30B C29B -179.3(8)
C31B C32B C33B C3 -100.4(13)
C31B C32B C33B C1A 83.4(13)
C31B C32B C33B C30 -91.9(14)
C31B C32B C33B C31 76.1(15)
C32B C33B C3 C1 6(3)
C32B C33B C3 C6 -178.7(10)
C32B C33B C1A N5BB 178.8(9)
C32B C33B C1A C1C -21(4)
C32B C33B C30 C2V -5(2)
C32B C33B C30 C2Z 177.6(12)
C32B C33B C31 N5BA -176.2(11)
C32B C33B C31 C39 8(2)
C33B C3 C1 C2 175.1(17)
C33B C3 C6 N5BB 1.3(16)
C33B C3 C6 C5 -178.7(14)
C33B C1A C1C N6BB 81(3)
C33B C1A C1C C1J -75(4)
C33B C31 N5BA C2Z 2.3(19)
C33B C31 C39 C32 -103.5(14)
C33B C31 C39 N6BA 89.3(15)
C3 C33B C1A N5BB 2.6(18)
C3 C33B C1A C1C 163(3)
C3 C1 C2 C4 -3(2)
C1 C3 C6 N5BB 177.7(13)
C1 C3 C6 C5 -2(2)
C1 C2 C4 C5 7(2)
C2 C4 C5 C6 -8(2)
C4 C5 C6 N5BB -173.6(16)
C4 C5 C6 C3 6(2)
C6 N5BB C1A C33B -1.3(16)
C6 N5BB C1A C1C -171.7(14)
C6 C3 C1 C2 0(2)
C1A N5BB C6 C3 0.1(17)
C1A N5BB C6 C5 -180.0(17)
C1A C33B C3 C1 -177.7(17)
C1A C33B C3 C6 -2.5(18)
C1A C1C C1J C1I 154.8(18)
C1A C1C C1J C2C -33(3)
C1C N6BB C1D C1E -176.5(18)
C1C N6BB C1D C1I -4(2)
C1C C1J C2C C0 119.5(17)
C1D N6BB C1C C1A -159.1(17)
C1D N6BB C1C C1J 3.5(17)
C1D C1E C1F C1G -7(2)
C1D C1I C1J C1C -0.2(12)
C1D C1I C1J C2C -173.3(17)
C1E C1D C1I C1H -3(2)
C1E C1D C1I C1J 175.9(16)
C1E C1F C1G C1H -1(3)
C1F C1G C1H C1I 7(3)
C1G C1H C1I C1D -5(2)
C1G C1H C1I C1J 176.0(12)
C1H C1I C1J C1C 178.7(15)
C1H C1I C1J C2C 5.6(18)
C1I C1D C1E C1F 9(3)
C1I C1J C2C C0 -69.2(15)
C1K C2A C32 C33 77.3(17)
C1K C2A C32 C39 -102.4(13)
C1K N2AA C51A C52 176.7(15)
C1K N2AA C51A O6A -10(4)
C51B N2AB C0 C2C -84(3)
C52 O3 C27 C13 -88.7(7)
C52 O3 C27 C17 92.2(8)
C52 C51B N2AB C0 179.8(19)
C53 O2 C26 C7 98.8(7)
C53 O2 C26 C11 -85.8(7)
C54 N3 C55B C56B 81.5(10)
C55B N3 C54 O7 -0.3(12)
C55B N3 C54 C53 178.8(7)
C55B C56B C1L C1M 64(2)
C55B C56B C1L C1AA -106.5(19)
C55B C56B C3A C2U 69(2)
C55B C56B C3A C29A -104.5(18)
C56B C1L C1M C1N 7(4)
C56B C1L C1M C0AA -171.0(18)
C56B C1L C1AA C1R -1(4)
C56B C1L C1AA N0AA 170.1(16)
C56B C3A C29A C2J -8(3)
C56B C3A C29A N1A 175.2(15)
C1L C1M C1N C1O -177(2)
C1L C1M C0AA C1Q 179.8(16)
C1L C1M C0AA N0AA 0.1(19)
C1M C1L C1AA C1R -173(2)
C1M C1L C1AA N0AA -2(2)
C1M C1N C1O C1P -3(2)
C1N C1M C0AA C1Q 2(3)
C1N C1M C0AA N0AA -178.0(16)
C1N C1O C1P C1Q 3(2)
C1O C1P C1Q C0AA -0.8(19)
C1P C1Q C0AA C1M -1(2)
C1P C1Q C0AA N0AA 178.2(15)
C1R C1W C1X C1Y -179.3(19)
C1R C1W C1X C29 -1(2)
C1S O4 C28 C19 80.5(12)
C1S O4 C28 C23 -102.0(12)
C1S C1T N4AB C1U 174(3)
C1T N4AB C1U C1V -73(5)
O8AB C1T N4AB C1U -26(6)
N4AB C1U C1V C1W -51(3)
C1U C1V C1W C1R -80(3)
C1U C1V C1W C1X 87(3)
C1V C1W C1X C1Y 13(4)
C1V C1W C1X C29 -168(2)
C1W C1R N8AB C29 6(3)
C1W C1R C1AA C1L 111(4)
C1W C1R C1AA N0AA -60(4)
C1W C1X C1Y C1Z 179(2)
C1W C1X C29 C25 179.7(19)
C1W C1X C29 N8AB 4(2)
C1X C1Y C1Z C24 0.2(14)
C1X C29 N8AB C1R -6(3)
C1Y C1X C29 C25 -1(2)
C1Y C1X C29 N8AB -177.3(17)
C1Y C1Z C24 C25 0(2)
C1Z C24 C25 C29 -1(3)
C24 C25 C29 C1X 2(3)
C24 C25 C29 N8AB 176(2)
C25 C29 N8AB C1R 179(2)
C29 C1X C1Y C1Z 0.3(13)
N8AB C1R C1W C1V 166(2)
N8AB C1R C1W C1X -3(3)
N8AB C1R C1AA C1L -61(4)
N8AB C1R C1AA N0AA 128(3)
N2AB C51B C52 O3 3(3)
N2AB C0 C2C C1J -166.9(13)
C0AA C1M C1N C1O 0(2)
C0AA N0AA C1AA C1L 1.7(19)
C0AA N0AA C1AA C1R 175.0(17)
C1AA C1L C1M C1N 179(2)
C1AA C1L C1M C0AA 1(2)
C1AA C1R C1W C1V -6(5)
C1AA C1R C1W C1X -175(3)
C1AA C1R N8AB C29 180(2)
C1AA N0AA C0AA C1M -1.1(17)
C1AA N0AA C0AA C1Q 179.3(16)
C2A C1K N2AA C51A 143(2)
C2A C32 C33 C34 1(3)
C2A C32 C33 C38 178.3(15)
C2A C32 C39 C31 13.7(19)
C2A C32 C39 N6BA -178.2(14)
C2D O4 C28 C19 101.6(15)
C2D O4 C28 C23 -80.9(15)
C2D C2E N4AA C2F -174(3)
C2E N4AA C2F C2G -86(4)
N4AA C2F C2G C2H -64(2)
O8AA C2E N4AA C2F 13(6)
C2F C2G C2H C2I 93(2)
C2F C2G C2H C2J -82(2)
C2G C2H C2I C2K 177.7(16)
C2G C2H C2I C2O 4(3)
C2G C2H C2J N8AA -179(2)
C2G C2H C2J C29A -6(3)
C2H C2I C2K N8AA 5(2)
C2H C2I C2K C2L 179.4(17)
C2H C2I C2O C2N 177(2)
C2H C2J N8AA C2K -3(3)
C2H C2J C29A N1A -64(2)
C2H C2J C29A C3A 120(2)
C2I C2H C2J N8AA 6(2)
C2I C2H C2J C29A 178.6(18)
C2I C2K C2L C2M 7(3)
C2J C2H C2I C2K -6(2)
C2J C2H C2I C2O -180(2)
C2J N8AA C2K C2I -1(3)
C2J N8AA C2K C2L -176.1(18)
N8AA C2J C29A N1A 108(3)
N8AA C2J C29A C3A -68(3)
N8AA C2K C2L C2M -179(2)
C2K C2I C2O C2N 4(3)
C2K C2L C2M C2N -6(2)
C2L C2M C2N C2O 6(3)
C2M C2N C2O C2I -5(3)
C2O C2I C2K N8AA 179(2)
C2O C2I C2K C2L -6(3)
C2P C2Q C2R C2S -7(2)
C2P C2U C3A C56B -6(4)
C2P C2U C3A C29A 168(2)
C2Q C2P C2U C2T -10(2)
C2Q C2P C2U C3A -178(2)
C2Q C2R C2S C2T 3.3(19)
C2R C2S C2T C2U -4(2)
C2R C2S C2T N1A 173.6(15)
C2S C2T C2U C2P 8(3)
C2S C2T C2U C3A 179.0(17)
C2S C2T N1A C29A -178.6(16)
C2T C2U C3A C56B -175.2(18)
C2T C2U C3A C29A -1(2)
C2T N1A C29A C2J -177.0(15)
C2T N1A C29A C3A 0.0(18)
C2U C2P C2Q C2R 10(2)
C2U C2T N1A C29A -0.6(17)
C2U C3A C29A C2J 177.5(17)
C2U C3A C29A N1A 1(2)
N1A C2T C2U C2P -170.6(15)
N1A C2T C2U C3A 1(2)
C2V C2W C2X C2Y -6(2)
C2W C2V C30 C33B -179.5(13)
C2W C2V C30 C2Z -2(2)
C2W C2X C2Y C2Z 3(2)
C2X C2Y C2Z C30 0(2)
C2X C2Y C2Z N5BA -176.1(16)
C2Y C2Z C30 C33B 177.3(13)
C2Y C2Z C30 C2V 0(2)
C2Y C2Z N5BA C31 178.9(16)
C30 C33B C31 N5BA -5.1(15)
C30 C33B C31 C39 179.3(14)
C30 C2V C2W C2X 5(2)
C30 C2Z N5BA C31 2.5(19)
C31 C33B C30 C2V -176.0(16)
C31 C33B C30 C2Z 6.5(15)
N5BA C2Z C30 C33B -6.0(18)
N5BA C2Z C30 C2V 176.4(14)
N5BA C31 C39 C32 82(3)
N5BA C31 C39 N6BA -85(2)
C32 C33 C34 C35 178.4(16)
C32 C33 C38 C37 -171.4(19)
C32 C33 C38 N6BA 1.4(19)
C33 C32 C39 C31 -166.0(15)
C33 C32 C39 N6BA 2.0(10)
C33 C34 C35 C36 -7(2)
C33 C38 N6BA C39 -0.3(18)
C34 C33 C38 C37 6(3)
C34 C33 C38 N6BA 179.0(16)
C34 C35 C36 C37 6(2)
C35 C36 C37 C38 1(2)
C36 C37 C38 C33 -7(3)
C36 C37 C38 N6BA -178.4(18)
C37 C38 N6BA C39 172(2)
C38 C33 C34 C35 2(2)
C38 N6BA C39 C31 167.6(15)
C38 N6BA C39 C32 -1.1(11)
C39 C31 N5BA C2Z 176(2)
C39 C32 C33 C34 -179.4(16)
C39 C32 C33 C38 -2.0(16)
N2AA C1K C2A C32 176.6(12)
C29A C2J N8AA C2K -175(2)

loop_
_smtbx_masks_void_nr
_smtbx_masks_void_average_x
_smtbx_masks_void_average_y
_smtbx_masks_void_average_z
_smtbx_masks_void_volume
_smtbx_masks_void_count_electrons
1 -0.707 -0.522 -0.195 4321.5 1380.0
